data_2017728
loop_
_publ_author_name
'Guo, Ming-Lin'
'Wang, Feng-Qin'

_publ_section_title
;
 Poly[diaquabis(\m~3~-2,2-dimethylpropanedioato)calcium(II)copper(II)]
;
_journal_coeditor_code SQ3244
_journal_issue 7
_journal_name_full 'Acta Crystallographica Section C'
_journal_page_first m184
_journal_page_last m187
_journal_paper_doi 10.1107/S0108270110020433
_journal_volume 66
_journal_year 2010
_chemical_formula_iupac '[Ca Cu (C5 H6 O4)2 (H2 O)2]'
_chemical_formula_moiety 'C10 H16 Ca Cu O10'
_chemical_formula_sum 'C10 H16 Ca Cu O10'
_chemical_formula_weight 399.85
_chemical_name_common
;
Poly[diaquabis(\m~3~-2,2-dimethylmalonato)calcium(II)copper(II)]
;
_chemical_name_systematic
;
Poly[diaquabis(\m~3~-2,2-dimethylpropanedioato)calcium(II)copper(II)]
;
_space_group_IT_number 2
_symmetry_cell_setting triclinic
_symmetry_space_group_name_Hall '-P 1'
_symmetry_space_group_name_H-M 'P -1'
_atom_sites_solution_hydrogens geom
_atom_sites_solution_primary direct
_atom_sites_solution_secondary difmap
_audit_creation_method SHELXL97
_cell_angle_alpha 79.95(3)
_cell_angle_beta 72.14(3)
_cell_angle_gamma 71.40(3)
_cell_formula_units_Z 2
_cell_length_a 9.0113(18)
_cell_length_b 9.6052(19)
_cell_length_c 9.6248(19)
_cell_measurement_reflns_used 3569
_cell_measurement_temperature 294(2)
_cell_measurement_theta_max 27.908
_cell_measurement_theta_min 2.231
_cell_volume 748.8(3)
_computing_cell_refinement 'CrystalClear (Rigaku/MSC, 2005)'
_computing_data_collection 'CrystalClear (Rigaku/MSC, 2005)'
_computing_data_reduction 'CrystalClear (Rigaku/MSC, 2005)'
_computing_molecular_graphics 'SHELXTL (Sheldrick, 2008)'
_computing_publication_material 'SHELXTL (Sheldrick, 2008)'
_computing_structure_refinement 'SHELXL97 (Sheldrick, 2008)'
_computing_structure_solution 'SHELXS97 (Sheldrick, 2008)'
_diffrn_ambient_temperature 294(2)
_diffrn_detector_area_resol_mean 27.892
_diffrn_measured_fraction_theta_full 0.987
_diffrn_measured_fraction_theta_max 0.987
_diffrn_measurement_device_type 'Rigaku Saturn CCD area-detector'
_diffrn_measurement_method \w
_diffrn_radiation_monochromator confocal
_diffrn_radiation_source 'rotating anode'
_diffrn_radiation_type MoK\a
_diffrn_radiation_wavelength 0.71073
_diffrn_reflns_av_R_equivalents 0.0000
_diffrn_reflns_av_sigmaI/netI 0.0666
_diffrn_reflns_limit_h_max 10
_diffrn_reflns_limit_h_min -10
_diffrn_reflns_limit_k_max 11
_diffrn_reflns_limit_k_min -10
_diffrn_reflns_limit_l_max 11
_diffrn_reflns_limit_l_min -10
_diffrn_reflns_number 2608
_diffrn_reflns_theta_full 25.02
_diffrn_reflns_theta_max 25.02
_diffrn_reflns_theta_min 2.23
_diffrn_standards_number 0
_exptl_absorpt_coefficient_mu 1.848
_exptl_absorpt_correction_T_max 0.887
_exptl_absorpt_correction_T_min 0.783
_exptl_absorpt_correction_type multi-scan
_exptl_absorpt_process_details '(CrystalClear; Rigaku/MSC, 2005)'
_exptl_crystal_colour blue
_exptl_crystal_density_diffrn 1.773
_exptl_crystal_density_method 'not measured'
_exptl_crystal_description plate
_exptl_crystal_F_000 410
_exptl_crystal_size_max 0.14
_exptl_crystal_size_mid 0.12
_exptl_crystal_size_min 0.06
_refine_diff_density_max 0.498
_refine_diff_density_min -0.946
_refine_ls_extinction_method none
_refine_ls_goodness_of_fit_ref 0.980
_refine_ls_hydrogen_treatment constr
_refine_ls_matrix_type full
_refine_ls_number_parameters 204
_refine_ls_number_reflns 2608
_refine_ls_number_restraints 0
_refine_ls_restrained_S_all 0.980
_refine_ls_R_factor_all 0.0716
_refine_ls_R_factor_gt 0.0532
_refine_ls_shift/su_max 0.001
_refine_ls_shift/su_mean 0.000
_refine_ls_structure_factor_coef Fsqd
_refine_ls_weighting_details 'calc w = 1/[\s^2^(Fo^2^)+(0.0828P)^2^+0.0000P] where P=(Fo^2^+2Fc^2^)/3'
_refine_ls_weighting_scheme calc
_refine_ls_wR_factor_gt 0.1399
_refine_ls_wR_factor_ref 0.1520
_reflns_number_gt 1622
_reflns_number_total 2608
_reflns_threshold_expression I>2\s(I)
_cod_data_source_file sq3244.cif
_cod_data_source_block I
_cod_database_code 2017728
_cod_database_fobs_code 2017728

loop_
_symmetry_equiv_pos_as_xyz
'x, y, z'
'-x, -y, -z'

loop_
_atom_site_type_symbol
_atom_site_label
_atom_site_fract_x
_atom_site_fract_y
_atom_site_fract_z
_atom_site_U_iso_or_equiv
_atom_site_adp_type
_atom_site_calc_flag
_atom_site_refinement_flags
_atom_site_occupancy
_atom_site_disorder_assembly
_atom_site_disorder_group
Ca Ca1 0.50139(19) 0.74114(16) 0.24000(16) 0.0360(3) Uani d . 1 . .
Cu Cu1 0.68110(10) 0.60676(9) 0.79755(9) 0.0398(3) Uani d . 1 . .
O O1 0.6532(6) 0.8895(6) 0.0625(6) 0.0466(14) Uani d . 1 . .
H H1A 0.6460 0.9801 0.0618 0.056 Uiso d R 1 . .
H H1B 0.6837 0.8606 -0.0229 0.056 Uiso d R 1 . .
O O2 0.3540(6) 0.6420(6) 0.4678(6) 0.0432(14) Uani d . 1 . .
H H2A 0.3555 0.5653 0.4353 0.052 Uiso d R 1 . .
H H2B 0.3677 0.6273 0.5536 0.052 Uiso d R 1 . .
O O3 0.6702(7) 0.5950(6) 1.0012(6) 0.0457(14) Uani d . 1 . .
O O4 0.6846(7) 0.4778(6) 1.2163(7) 0.0484(17) Uani d . 1 . .
O O5 0.6781(7) 0.4040(6) 0.8127(6) 0.0437(13) Uani d . 1 . .
O O6 0.6657(7) 0.1939(7) 0.9324(6) 0.0479(17) Uani d . 1 . .
C C1 0.7128(9) 0.4766(8) 1.0840(8) 0.0369(18) Uani d . 1 . .
C C2 0.8101(7) 0.3313(7) 1.0119(9) 0.0335(14) Uani d . 1 . .
C C3 0.7120(9) 0.3066(8) 0.9139(9) 0.0376(19) Uani d . 1 . .
C C4 0.9751(8) 0.3513(9) 0.9130(10) 0.061(2) Uani d . 1 . .
H H4A 1.0343 0.2659 0.8596 0.092 Uiso calc R 1 . .
H H4B 1.0373 0.3635 0.9728 0.092 Uiso calc R 1 . .
H H4C 0.9560 0.4369 0.8454 0.092 Uiso calc R 1 . .
C C5 0.8364(10) 0.2031(9) 1.1247(10) 0.064(2) Uani d . 1 . .
H H5A 0.7335 0.1982 1.1908 0.095 Uiso calc R 1 . .
H H5B 0.9042 0.2158 1.1786 0.095 Uiso calc R 1 . .
H H5C 0.8882 0.1135 1.0769 0.095 Uiso calc R 1 . .
O O7 0.6725(8) 0.6245(7) 0.6010(6) 0.0529(15) Uani d . 1 . .
O O8 0.6612(8) 0.7436(7) 0.3870(7) 0.0504(16) Uani d . 1 . .
O O9 0.6695(9) 0.8098(6) 0.7901(6) 0.0591(17) Uani d . 1 . .
O O10 0.6731(8) 1.0297(7) 0.6765(7) 0.0563(18) Uani d . 1 . .
C C6 0.6996(10) 0.7290(8) 0.4991(8) 0.0391(19) Uani d . 1 . .
C C7 0.7890(8) 0.8295(8) 0.5258(9) 0.0396(15) Uani d . 1 . .
C C8 0.7017(10) 0.8968(8) 0.6745(9) 0.0393(19) Uani d . 1 . .
C C9 0.9617(9) 0.7333(11) 0.5366(10) 0.069(2) Uani d . 1 . .
H H9A 1.0181 0.7938 0.5565 0.103 Uiso calc R 1 . .
H H9B 1.0216 0.6904 0.4456 0.103 Uiso calc R 1 . .
H H9C 0.9516 0.6563 0.6142 0.103 Uiso calc R 1 . .
C C10 0.7977(12) 0.9508(10) 0.4016(9) 0.073(3) Uani d . 1 . .
H H10A 0.6930 1.0222 0.4132 0.110 Uiso calc R 1 . .
H H10B 0.8292 0.9090 0.3097 0.110 Uiso calc R 1 . .
H H10C 0.8763 0.9979 0.4034 0.110 Uiso calc R 1 . .

loop_
_atom_site_aniso_label
_atom_site_aniso_U_11
_atom_site_aniso_U_22
_atom_site_aniso_U_33
_atom_site_aniso_U_12
_atom_site_aniso_U_13
_atom_site_aniso_U_23
Ca1 0.0443(7) 0.0318(10) 0.0308(10) -0.0068(7) -0.0126(7) -0.0032(5)
Cu1 0.0521(5) 0.0354(6) 0.0298(6) -0.0128(4) -0.0105(4) 0.0029(3)
O1 0.059(3) 0.046(3) 0.040(3) -0.022(3) -0.015(3) -0.002(3)
O2 0.057(3) 0.038(3) 0.041(3) -0.018(2) -0.019(3) 0.000(3)
O3 0.063(4) 0.036(3) 0.031(3) -0.015(3) -0.001(3) -0.004(2)
O4 0.060(4) 0.041(4) 0.040(4) 0.008(3) -0.029(3) -0.007(3)
O5 0.067(4) 0.039(3) 0.033(3) -0.017(3) -0.028(3) 0.008(2)
O6 0.071(4) 0.051(4) 0.042(4) -0.045(3) -0.024(3) 0.013(3)
C1 0.046(5) 0.021(4) 0.032(4) -0.003(3) -0.003(4) 0.001(3)
C2 0.037(3) 0.018(4) 0.046(5) -0.007(3) -0.010(4) -0.010(3)
C3 0.043(4) 0.024(4) 0.046(5) -0.005(3) -0.011(4) -0.013(4)
C4 0.049(4) 0.060(6) 0.063(6) 0.007(4) -0.014(4) -0.021(4)
C5 0.088(6) 0.047(5) 0.063(6) -0.016(5) -0.034(5) -0.005(4)
O7 0.083(4) 0.058(4) 0.037(3) -0.045(3) -0.024(3) 0.007(3)
O8 0.067(4) 0.054(4) 0.050(4) -0.023(3) -0.045(3) 0.009(3)
O9 0.109(5) 0.036(3) 0.026(3) -0.018(3) -0.015(3) 0.003(3)
O10 0.077(5) 0.043(4) 0.039(4) -0.026(3) 0.004(3) 0.004(3)
C6 0.051(5) 0.033(4) 0.029(4) -0.012(4) 0.001(4) -0.008(4)
C7 0.049(4) 0.026(4) 0.032(5) -0.004(3) -0.001(4) -0.003(3)
C8 0.045(4) 0.033(4) 0.032(5) -0.005(3) -0.005(4) -0.002(4)
C9 0.046(4) 0.104(8) 0.070(7) -0.024(5) -0.014(4) -0.037(5)
C10 0.129(8) 0.073(7) 0.037(5) -0.070(6) -0.009(5) 0.002(4)

loop_
_atom_type_symbol
_atom_type_description
_atom_type_scat_dispersion_real
_atom_type_scat_dispersion_imag
_atom_type_scat_source
C C 0.0033 0.0016 'International Tables Vol C Tables 4.2.6.8 and 6.1.1.4'
H H 0.0000 0.0000 'International Tables Vol C Tables 4.2.6.8 and 6.1.1.4'
Ca Ca 0.2262 0.3064 'International Tables Vol C Tables 4.2.6.8 and 6.1.1.4'
Cu Cu 0.3201 1.2651 'International Tables Vol C Tables 4.2.6.8 and 6.1.1.4'
O O 0.0106 0.0060 'International Tables Vol C Tables 4.2.6.8 and 6.1.1.4'

loop_
_geom_angle_atom_site_label_1
_geom_angle_atom_site_label_2
_geom_angle_atom_site_label_3
_geom_angle_site_symmetry_1
_geom_angle_site_symmetry_3
_geom_angle
_geom_angle_publ_flag
O8 Ca1 O10 . 2_676 88.52(18) ?
O8 Ca1 O2 . . 80.8(2) ?
O10 Ca1 O2 2_676 . 83.7(2) ?
O8 Ca1 O1 . . 85.5(2) ?
O10 Ca1 O1 2_676 . 84.3(2) ?
O2 Ca1 O1 . . 162.03(15) ?
O8 Ca1 O6 . 2_666 164.9(2) ?
O10 Ca1 O6 2_676 2_666 80.9(2) ?
O2 Ca1 O6 . 2_666 108.5(2) ?
O1 Ca1 O6 . 2_666 82.71(19) ?
O8 Ca1 O4 . 1_554 81.84(19) ?
O10 Ca1 O4 2_676 1_554 166.0(2) ?
O2 Ca1 O4 . 1_554 84.7(2) ?
O1 Ca1 O4 . 1_554 104.9(2) ?
O6 Ca1 O4 2_666 1_554 110.38(15) ?
O8 Ca1 O5 . 2_666 144.8(2) ?
O10 Ca1 O5 2_676 2_666 107.8(2) ?
O2 Ca1 O5 . 2_666 70.57(18) ?
O1 Ca1 O5 . 2_666 126.12(19) ?
O6 Ca1 O5 2_666 2_666 50.00(17) ?
O4 Ca1 O5 1_554 2_666 75.58(18) ?
O8 Ca1 O3 . 1_554 113.1(2) ?
O10 Ca1 O3 2_676 1_554 144.3(2) ?
O2 Ca1 O3 . 1_554 126.02(18) ?
O1 Ca1 O3 . 1_554 70.31(19) ?
O6 Ca1 O3 2_666 1_554 71.6(2) ?
O4 Ca1 O3 1_554 1_554 49.64(18) ?
O5 Ca1 O3 2_666 1_554 71.12(14) ?
O8 Ca1 C3 . 2_666 170.2(2) ?
O10 Ca1 C3 2_676 2_666 95.7(2) ?
O2 Ca1 C3 . 2_666 90.8(2) ?
O1 Ca1 C3 . 2_666 103.7(2) ?
O6 Ca1 C3 2_666 2_666 24.6(2) ?
O4 Ca1 C3 1_554 2_666 92.37(19) ?
O5 Ca1 C3 2_666 2_666 25.47(19) ?
O3 Ca1 C3 1_554 2_666 67.85(19) ?
O8 Ca1 C1 . 1_554 98.9(2) ?
O10 Ca1 C1 2_676 1_554 170.0(2) ?
O2 Ca1 C1 . 1_554 104.1(2) ?
O1 Ca1 C1 . 1_554 89.5(2) ?
O6 Ca1 C1 2_666 1_554 90.5(2) ?
O4 Ca1 C1 1_554 1_554 24.0(2) ?
O5 Ca1 C1 2_666 1_554 69.7(2) ?
O3 Ca1 C1 1_554 1_554 25.76(19) ?
C3 Ca1 C1 2_666 1_554 78.09(16) ?
O8 Ca1 H2A . . 92.0 ?
O10 Ca1 H2A 2_676 . 98.9 ?
O2 Ca1 H2A . . 18.6 ?
O1 Ca1 H2A . . 175.9 ?
O6 Ca1 H2A 2_666 . 100.3 ?
O4 Ca1 H2A 1_554 . 71.5 ?
O5 Ca1 H2A 2_666 . 55.4 ?
O3 Ca1 H2A 1_554 . 107.8 ?
C3 Ca1 H2A 2_666 . 78.6 ?
C1 Ca1 H2A 1_554 . 87.7 ?
O7 Cu1 O9 . . 92.55(18) y
O7 Cu1 O3 . . 175.2(3) ?
O9 Cu1 O3 . . 86.9(2) y
O7 Cu1 O5 . . 88.4(2) y
O9 Cu1 O5 . . 176.2(3) ?
O3 Cu1 O5 . . 91.84(17) y
Ca1 O1 H1A . . 128.9 ?
Ca1 O1 H1B . . 112.4 ?
H1A O1 H1B . . 112.8 ?
Ca1 O2 H2A . . 96.0 ?
Ca1 O2 H2B . . 131.6 ?
H2A O2 H2B . . 113.6 ?
C1 O3 Cu1 . . 126.6(5) ?
C1 O3 Ca1 . 1_556 89.8(4) ?
Cu1 O3 Ca1 . 1_556 140.3(3) ?
C1 O4 Ca1 . 1_556 97.9(5) ?
C3 O5 Cu1 . . 125.6(5) ?
C3 O5 Ca1 . 2_666 90.4(4) ?
Cu1 O5 Ca1 . 2_666 137.4(3) ?
C3 O6 Ca1 . 2_666 100.5(5) ?
O4 C1 O3 . . 121.9(7) ?
O4 C1 C2 . . 119.2(7) ?
O3 C1 C2 . . 118.8(6) ?
O4 C1 Ca1 . 1_556 58.1(4) ?
O3 C1 Ca1 . 1_556 64.4(3) ?
C2 C1 Ca1 . 1_556 174.3(5) ?
C5 C2 C1 . . 111.5(7) ?
C5 C2 C4 . . 110.6(6) ?
C1 C2 C4 . . 107.6(7) ?
C5 C2 C3 . . 110.4(7) ?
C1 C2 C3 . . 107.6(5) ?
C4 C2 C3 . . 109.1(7) ?
O6 C3 O5 . . 118.7(7) ?
O6 C3 C2 . . 122.1(7) ?
O5 C3 C2 . . 119.2(6) ?
O6 C3 Ca1 . 2_666 54.9(4) ?
O5 C3 Ca1 . 2_666 64.2(4) ?
C2 C3 Ca1 . 2_666 173.6(5) ?
C2 C4 H4A . . 109.5 ?
C2 C4 H4B . . 109.5 ?
H4A C4 H4B . . 109.5 ?
C2 C4 H4C . . 109.5 ?
H4A C4 H4C . . 109.5 ?
H4B C4 H4C . . 109.5 ?
C2 C5 H5A . . 109.5 ?
C2 C5 H5B . . 109.5 ?
H5A C5 H5B . . 109.5 ?
C2 C5 H5C . . 109.5 ?
H5A C5 H5C . . 109.5 ?
H5B C5 H5C . . 109.5 ?
C6 O7 Cu1 . . 128.0(5) ?
C6 O8 Ca1 . . 156.5(6) ?
C8 O9 Cu1 . . 126.9(5) ?
C8 O10 Ca1 . 2_676 150.8(6) ?
O8 C6 O7 . . 121.7(8) ?
O8 C6 C7 . . 121.3(8) ?
O7 C6 C7 . . 116.9(7) ?
C10 C7 C6 . . 109.2(7) ?
C10 C7 C8 . . 110.3(7) ?
C6 C7 C8 . . 110.8(5) ?
C10 C7 C9 . . 111.7(7) ?
C6 C7 C9 . . 108.3(7) ?
C8 C7 C9 . . 106.4(7) ?
O10 C8 O9 . . 123.4(8) ?
O10 C8 C7 . . 118.0(7) ?
O9 C8 C7 . . 118.5(6) ?
C7 C9 H9A . . 109.5 ?
C7 C9 H9B . . 109.5 ?
H9A C9 H9B . . 109.5 ?
C7 C9 H9C . . 109.5 ?
H9A C9 H9C . . 109.5 ?
H9B C9 H9C . . 109.5 ?
C7 C10 H10A . . 109.5 ?
C7 C10 H10B . . 109.5 ?
H10A C10 H10B . . 109.5 ?
C7 C10 H10C . . 109.5 ?
H10A C10 H10C . . 109.5 ?
H10B C10 H10C . . 109.5 ?

loop_
_geom_bond_atom_site_label_1
_geom_bond_atom_site_label_2
_geom_bond_site_symmetry_2
_geom_bond_distance
_geom_bond_publ_flag
Ca1 O4 1_554 2.546(6) y
Ca1 O6 2_666 2.446(6) y
Ca1 O5 2_666 2.647(5) y
Ca1 O8 . 2.315(6) y
Ca1 O10 2_676 2.366(7) y
Ca1 O2 . 2.402(5) y
Ca1 O1 . 2.405(5) y
Ca1 O3 1_554 2.681(5) y
Cu1 O7 . 1.893(5) y
Cu1 O9 . 1.909(5) y
Cu1 O3 . 1.917(5) y
Cu1 O5 . 1.936(5) y
O1 H1A . 0.8499 ?
O1 H1B . 0.8490 ?
O2 H2A . 0.8445 ?
O2 H2B . 0.8531 ?
O3 C1 . 1.291(9) y
O4 C1 . 1.222(9) y
O5 C3 . 1.265(9) y
O6 C3 . 1.246(9) y
C1 C2 . 1.543(10) ?
C2 C5 . 1.502(9) ?
C2 C4 . 1.551(9) ?
C2 C3 . 1.565(12) ?
C4 H4A . 0.9600 ?
C4 H4B . 0.9600 ?
C4 H4C . 0.9600 ?
C5 H5A . 0.9600 ?
C5 H5B . 0.9600 ?
C5 H5C . 0.9600 ?
O7 C6 . 1.301(10) y
O8 C6 . 1.204(10) y
O9 C8 . 1.286(10) y
O10 C8 . 1.221(9) y
C6 C7 . 1.535(13) ?
C7 C10 . 1.519(9) ?
C7 C8 . 1.547(11) ?
C7 C9 . 1.560(10) ?
C9 H9A . 0.9600 ?
C9 H9B . 0.9600 ?
C9 H9C . 0.9600 ?
C10 H10A . 0.9600 ?
C10 H10B . 0.9600 ?
C10 H10C . 0.9600 ?

loop_
_geom_hbond_atom_site_label_D
_geom_hbond_atom_site_label_H
_geom_hbond_atom_site_label_A
_geom_hbond_site_symmetry_A
_geom_hbond_distance_DH
_geom_hbond_distance_HA
_geom_hbond_distance_DA
_geom_hbond_angle_DHA
O1 H1A O6 1_564 0.85 2.24 2.996(8) 149
O1 H1B O9 1_554 0.85 2.00 2.806(8) 159
O2 H2A O7 2_666 0.84 2.02 2.851(7) 168
O2 H2B O4 2_667 0.85 2.24 3.012(8) 150

loop_
_geom_torsion_atom_site_label_1
_geom_torsion_atom_site_label_2
_geom_torsion_atom_site_label_3
_geom_torsion_atom_site_label_4
_geom_torsion_site_symmetry_1
_geom_torsion_site_symmetry_2
_geom_torsion_site_symmetry_3
_geom_torsion_site_symmetry_4
_geom_torsion
_geom_torsion_publ_flag
O9 Cu1 O3 C1 . . . . -160.8(7) ?
O5 Cu1 O3 C1 . . . . 22.7(6) ?
O9 Cu1 O3 Ca1 . . . 1_556 46.4(4) ?
O5 Cu1 O3 Ca1 . . . 1_556 -130.0(4) ?
O7 Cu1 O5 C3 . . . . 165.8(7) ?
O3 Cu1 O5 C3 . . . . -19.0(6) ?
O7 Cu1 O5 Ca1 . . . 2_666 -52.0(4) ?
O3 Cu1 O5 Ca1 . . . 2_666 123.2(4) ?
Ca1 O4 C1 O3 1_556 . . . 9.1(9) ?
Ca1 O4 C1 C2 1_556 . . . -174.2(6) ?
Cu1 O3 C1 O4 . . . . -171.5(6) ?
Ca1 O3 C1 O4 1_556 . . . -8.5(8) ?
Cu1 O3 C1 C2 . . . . 11.7(10) ?
Ca1 O3 C1 C2 1_556 . . . 174.7(6) ?
Cu1 O3 C1 Ca1 . . . 1_556 -163.0(6) ?
O4 C1 C2 C5 . . . . 8.1(11) ?
O3 C1 C2 C5 . . . . -175.0(7) ?
O4 C1 C2 C4 . . . . -113.3(8) ?
O3 C1 C2 C4 . . . . 63.6(9) ?
O4 C1 C2 C3 . . . . 129.3(8) ?
O3 C1 C2 C3 . . . . -53.8(8) ?
Ca1 O6 C3 O5 2_666 . . . -6.6(8) ?
Ca1 O6 C3 C2 2_666 . . . 173.2(5) ?
Cu1 O5 C3 O6 . . . . 161.5(5) ?
Ca1 O5 C3 O6 2_666 . . . 6.0(7) ?
Cu1 O5 C3 C2 . . . . -18.4(10) ?
Ca1 O5 C3 C2 2_666 . . . -173.8(6) ?
Cu1 O5 C3 Ca1 . . . 2_666 155.5(6) ?
C5 C2 C3 O6 . . . . 0.0(10) ?
C1 C2 C3 O6 . . . . -121.9(8) ?
C4 C2 C3 O6 . . . . 121.7(8) ?
C5 C2 C3 O5 . . . . 179.8(7) ?
C1 C2 C3 O5 . . . . 58.0(8) ?
C4 C2 C3 O5 . . . . -58.4(8) ?
O9 Cu1 O7 C6 . . . . 17.3(7) ?
O5 Cu1 O7 C6 . . . . -166.4(7) ?
O10 Ca1 O8 C6 2_676 . . . 78.8(15) ?
O2 Ca1 O8 C6 . . . . -5.0(15) ?
O1 Ca1 O8 C6 . . . . 163.2(15) ?
O6 Ca1 O8 C6 2_666 . . . 124.2(15) ?
O4 Ca1 O8 C6 1_554 . . . -91.0(15) ?
O5 Ca1 O8 C6 2_666 . . . -40.7(16) ?
O3 Ca1 O8 C6 1_554 . . . -130.4(15) ?
C1 Ca1 O8 C6 1_554 . . . -108.0(15) ?
O7 Cu1 O9 C8 . . . . -19.5(7) ?
O3 Cu1 O9 C8 . . . . 165.3(8) ?
Ca1 O8 C6 O7 . . . . 36.3(19) ?
Ca1 O8 C6 C7 . . . . -146.1(11) ?
Cu1 O7 C6 O8 . . . . -165.7(6) ?
Cu1 O7 C6 C7 . . . . 16.6(10) ?
O8 C6 C7 C10 . . . . 6.6(10) ?
O7 C6 C7 C10 . . . . -175.7(7) ?
O8 C6 C7 C8 . . . . 128.3(8) ?
O7 C6 C7 C8 . . . . -54.0(8) ?
O8 C6 C7 C9 . . . . -115.3(8) ?
O7 C6 C7 C9 . . . . 62.4(9) ?
Ca1 O10 C8 O9 2_676 . . . -44.0(18) ?
Ca1 O10 C8 C7 2_676 . . . 139.1(10) ?
Cu1 O9 C8 O10 . . . . 170.8(7) ?
Cu1 O9 C8 C7 . . . . -12.3(12) ?
C10 C7 C8 O10 . . . . -9.8(11) ?
C6 C7 C8 O10 . . . . -130.8(8) ?
C9 C7 C8 O10 . . . . 111.6(8) ?
C10 C7 C8 O9 . . . . 173.2(8) ?
C6 C7 C8 O9 . . . . 52.2(9) ?
C9 C7 C8 O9 . . . . -65.4(10) ?
